data_2234939
loop_
_publ_author_name
'Al-Salahi, Rashad'
'Al-Omar, Mohamed'
'Marzouk, Mohamed'
'Ng, Seik Weng'

_publ_section_title
;
 5-Chloro-2-methylsulfonyl-1,2,4-triazolo[1,5-<i>a</i>]quinazoline
;
_journal_coeditor_code BT5916
_journal_issue 6
_journal_name_full 'Acta Crystallographica Section E'
_journal_page_first o1809
_journal_paper_doi 10.1107/S1600536812021770
_journal_volume 68
_journal_year 2012
_chemical_formula_iupac 'C10 H7 Cl N4 O2 S'
_chemical_formula_moiety 'C10 H7 Cl N4 O2 S'
_chemical_formula_sum 'C10 H7 Cl N4 O2 S'
_chemical_formula_weight 282.71
_chemical_name_systematic
;
5-Chloro-2-methylsulfonyl-1,2,4-triazolo[1,5-<i>a</i>]quinazoline
;
_space_group_IT_number 14
_symmetry_cell_setting monoclinic
_symmetry_space_group_name_Hall '-P 2ybc'
_symmetry_space_group_name_H-M 'P 1 21/c 1'
_atom_sites_solution_hydrogens geom
_atom_sites_solution_primary direct
_atom_sites_solution_secondary difmap
_audit_creation_method SHELXL-97
_cell_angle_alpha 90.00
_cell_angle_beta 102.459(3)
_cell_angle_gamma 90.00
_cell_formula_units_Z 4
_cell_length_a 12.6386(3)
_cell_length_b 10.7464(3)
_cell_length_c 8.6317(3)
_cell_measurement_reflns_used 4932
_cell_measurement_temperature 294(2)
_cell_measurement_theta_max 76.5241
_cell_measurement_theta_min 3.5785
_cell_volume 1144.74(6)
_computing_cell_refinement 'CrysAlis PRO (Agilent, 2012)'
_computing_data_collection 'CrysAlis PRO (Agilent, 2012)'
_computing_data_reduction 'CrysAlis PRO (Agilent, 2012)'
_computing_molecular_graphics 'X-SEED (Barbour, 2001)'
_computing_publication_material 'publCIF (Westrip, 2010)'
_computing_structure_refinement 'SHELXL97 (Sheldrick, 2008)'
_computing_structure_solution 'SHELXS97 (Sheldrick, 2008)'
_diffrn_ambient_temperature 294(2)
_diffrn_detector_area_resol_mean 10.4041
_diffrn_measured_fraction_theta_full 0.988
_diffrn_measured_fraction_theta_max 0.988
_diffrn_measurement_device_type 'Agilent SuperNova Dual diffractometer with an Atlas detector'
_diffrn_measurement_method '\w scan'
_diffrn_radiation_monochromator Mirror
_diffrn_radiation_source 'SuperNova (Cu) X-ray Source'
_diffrn_radiation_type CuK\a
_diffrn_radiation_wavelength 1.54184
_diffrn_reflns_av_R_equivalents 0.0248
_diffrn_reflns_av_sigmaI/netI 0.0183
_diffrn_reflns_limit_h_max 12
_diffrn_reflns_limit_h_min -15
_diffrn_reflns_limit_k_max 12
_diffrn_reflns_limit_k_min -13
_diffrn_reflns_limit_l_max 10
_diffrn_reflns_limit_l_min -10
_diffrn_reflns_number 10130
_diffrn_reflns_theta_full 76.72
_diffrn_reflns_theta_max 76.72
_diffrn_reflns_theta_min 3.58
_diffrn_standards_decay_% 0
_diffrn_standards_interval_count 0
_diffrn_standards_interval_time 0
_diffrn_standards_number 0
_exptl_absorpt_coefficient_mu 4.687
_exptl_absorpt_correction_T_max 0.4541
_exptl_absorpt_correction_T_min 0.3337
_exptl_absorpt_correction_type multi-scan
_exptl_absorpt_process_details '(CrysAlis PRO; Agilent, 2012)'
_exptl_crystal_colour colorless
_exptl_crystal_density_diffrn 1.640
_exptl_crystal_density_method 'not measured'
_exptl_crystal_description prism
_exptl_crystal_F_000 576
_exptl_crystal_size_max 0.30
_exptl_crystal_size_mid 0.25
_exptl_crystal_size_min 0.20
_refine_diff_density_max 0.271
_refine_diff_density_min -0.395
_refine_ls_extinction_coef 0.0033(6)
_refine_ls_extinction_expression Fc^*^=kFc[1+0.001xFc^2^\l^3^/sin(2\q)]^-1/4^
_refine_ls_extinction_method 'SHELXL97 (Sheldrick, 2008)'
_refine_ls_goodness_of_fit_ref 1.027
_refine_ls_hydrogen_treatment constr
_refine_ls_matrix_type full
_refine_ls_number_parameters 165
_refine_ls_number_reflns 2383
_refine_ls_number_restraints 0
_refine_ls_restrained_S_all 1.027
_refine_ls_R_factor_all 0.0405
_refine_ls_R_factor_gt 0.0373
_refine_ls_shift/su_max 0.001
_refine_ls_shift/su_mean 0.001
_refine_ls_structure_factor_coef Fsqd
_refine_ls_weighting_details 'calc w=1/[\s^2^(Fo^2^)+(0.0707P)^2^+0.3878P] where P=(Fo^2^+2Fc^2^)/3'
_refine_ls_weighting_scheme calc
_refine_ls_wR_factor_gt 0.1086
_refine_ls_wR_factor_ref 0.1130
_reflns_number_gt 2168
_reflns_number_total 2383
_reflns_threshold_expression I>2\s(I)
_cod_data_source_file bt5916.cif
_cod_data_source_block I
_cod_original_sg_symbol_H-M 'P 21/c'
_cod_database_code 2234939
_cod_database_fobs_code 2234939

loop_
_symmetry_equiv_pos_as_xyz
'x, y, z'
'-x, y+1/2, -z+1/2'
'-x, -y, -z'
'x, -y-1/2, z-1/2'

loop_
_atom_site_type_symbol
_atom_site_label
_atom_site_fract_x
_atom_site_fract_y
_atom_site_fract_z
_atom_site_U_iso_or_equiv
_atom_site_adp_type
_atom_site_calc_flag
_atom_site_refinement_flags
_atom_site_occupancy
_atom_site_symmetry_multiplicity
Cl Cl1 0.45911(4) 0.43675(5) 0.75576(7) 0.05379(19) Uani d . 1 1
S S1 0.88914(4) 0.86294(4) 0.54205(6) 0.04933(19) Uani d . 1 1
O O1 0.82482(19) 0.94586(18) 0.4366(2) 0.0828(7) Uani d . 1 1
O O2 0.9760(2) 0.8096(2) 0.4887(4) 0.1080(10) Uani d . 1 1
N N1 0.58990(12) 0.60611(16) 0.6966(2) 0.0445(4) Uani d . 1 1
N N2 0.74566(12) 0.56267(13) 0.59166(18) 0.0365(3) Uani d . 1 1
N N3 0.82959(12) 0.62371(15) 0.55072(19) 0.0404(3) Uani d . 1 1
N N4 0.71600(13) 0.75914(15) 0.6396(2) 0.0449(4) Uani d . 1 1
C C1 0.57202(14) 0.48755(18) 0.6911(2) 0.0412(4) Uani d . 1 1
C C2 0.63661(14) 0.39385(17) 0.6353(2) 0.0388(4) Uani d . 1 1
C C3 0.61415(16) 0.26559(18) 0.6285(3) 0.0467(4) Uani d . 1 1
H H3A 0.5539 0.2353 0.6620 0.056 Uiso calc R 1 1
C C4 0.68132(17) 0.18528(19) 0.5721(3) 0.0518(5) Uani d . 1 1
H H4 0.6663 0.1005 0.5680 0.062 Uiso calc R 1 1
C C5 0.77164(17) 0.22883(19) 0.5209(3) 0.0498(5) Uani d . 1 1
H H5 0.8158 0.1727 0.4826 0.060 Uiso calc R 1 1
C C6 0.79670(16) 0.35396(17) 0.5261(2) 0.0431(4) Uani d . 1 1
H H6 0.8573 0.3829 0.4924 0.052 Uiso calc R 1 1
C C7 0.72873(14) 0.43547(16) 0.5832(2) 0.0368(4) Uani d . 1 1
C C8 0.67944(14) 0.64414(16) 0.6455(2) 0.0394(4) Uani d . 1 1
C C9 0.80569(15) 0.74008(17) 0.5817(2) 0.0408(4) Uani d . 1 1
C C10 0.9299(2) 0.9347(3) 0.7255(3) 0.0708(8) Uani d . 1 1
H H10A 0.9786 1.0017 0.7171 0.106 Uiso calc R 1 1
H H10B 0.9662 0.8752 0.8018 0.106 Uiso calc R 1 1
H H10C 0.8676 0.9668 0.7591 0.106 Uiso calc R 1 1

loop_
_atom_site_aniso_label
_atom_site_aniso_U_11
_atom_site_aniso_U_22
_atom_site_aniso_U_33
_atom_site_aniso_U_12
_atom_site_aniso_U_13
_atom_site_aniso_U_23
Cl1 0.0401(3) 0.0539(3) 0.0736(4) -0.00281(18) 0.0258(2) 0.0039(2)
S1 0.0629(3) 0.0383(3) 0.0549(3) -0.0106(2) 0.0306(2) -0.00469(19)
O1 0.1214(18) 0.0528(10) 0.0643(11) -0.0205(10) -0.0021(11) 0.0108(8)
O2 0.1003(16) 0.0681(13) 0.189(3) -0.0195(11) 0.1040(18) -0.0260(15)
N1 0.0364(7) 0.0418(8) 0.0590(10) 0.0016(6) 0.0187(7) -0.0013(7)
N2 0.0350(7) 0.0340(7) 0.0427(8) -0.0004(5) 0.0135(6) -0.0003(6)
N3 0.0413(8) 0.0373(8) 0.0470(8) -0.0019(6) 0.0194(6) -0.0006(6)
N4 0.0438(8) 0.0358(8) 0.0602(10) 0.0010(6) 0.0224(7) -0.0011(7)
C1 0.0319(8) 0.0437(10) 0.0497(10) 0.0000(7) 0.0126(7) 0.0031(8)
C2 0.0352(8) 0.0378(9) 0.0435(9) -0.0012(7) 0.0088(7) 0.0013(7)
C3 0.0438(9) 0.0404(10) 0.0566(11) -0.0060(8) 0.0124(8) 0.0012(8)
C4 0.0567(12) 0.0351(10) 0.0645(13) -0.0044(8) 0.0154(10) -0.0030(8)
C5 0.0534(11) 0.0378(10) 0.0606(12) 0.0038(8) 0.0177(9) -0.0055(8)
C6 0.0418(9) 0.0392(9) 0.0512(10) 0.0004(7) 0.0165(8) -0.0006(7)
C7 0.0361(8) 0.0349(9) 0.0396(9) 0.0000(6) 0.0082(7) 0.0005(7)
C8 0.0358(8) 0.0372(9) 0.0475(10) 0.0026(7) 0.0140(7) -0.0007(7)
C9 0.0422(9) 0.0357(9) 0.0480(10) -0.0018(7) 0.0176(8) -0.0005(7)
C10 0.0859(18) 0.0761(17) 0.0471(12) -0.0406(14) 0.0070(11) 0.0010(11)

loop_
_atom_type_symbol
_atom_type_description
_atom_type_scat_dispersion_real
_atom_type_scat_dispersion_imag
_atom_type_scat_source
C C 0.0181 0.0091 'International Tables Vol C Tables 4.2.6.8 and 6.1.1.4'
H H 0.0000 0.0000 'International Tables Vol C Tables 4.2.6.8 and 6.1.1.4'
N N 0.0311 0.0180 'International Tables Vol C Tables 4.2.6.8 and 6.1.1.4'
O O 0.0492 0.0322 'International Tables Vol C Tables 4.2.6.8 and 6.1.1.4'
S S 0.3331 0.5567 'International Tables Vol C Tables 4.2.6.8 and 6.1.1.4'
Cl Cl 0.3639 0.7018 'International Tables Vol C Tables 4.2.6.8 and 6.1.1.4'

loop_
_geom_angle_atom_site_label_1
_geom_angle_atom_site_label_2
_geom_angle_atom_site_label_3
_geom_angle
O1 S1 O2 115.62(17)
O1 S1 C10 109.07(14)
O2 S1 C10 112.43(17)
O1 S1 C9 108.29(11)
O2 S1 C9 107.48(11)
C10 S1 C9 103.11(10)
C1 N1 C8 115.74(16)
N3 N2 C8 110.54(14)
N3 N2 C7 125.77(15)
C8 N2 C7 123.68(15)
C9 N3 N2 100.26(14)
C8 N4 C9 101.57(15)
N1 C1 C2 126.35(17)
N1 C1 Cl1 116.69(14)
C2 C1 Cl1 116.95(14)
C3 C2 C7 118.11(17)
C3 C2 C1 125.06(17)
C7 C2 C1 116.83(16)
C4 C3 C2 119.81(18)
C4 C3 H3A 120.1
C2 C3 H3A 120.1
C3 C4 C5 120.94(19)
C3 C4 H4 119.5
C5 C4 H4 119.5
C6 C5 C4 121.05(19)
C6 C5 H5 119.5
C4 C5 H5 119.5
C5 C6 C7 118.07(18)
C5 C6 H6 121.0
C7 C6 H6 121.0
N2 C7 C6 122.78(17)
N2 C7 C2 115.21(16)
C6 C7 C2 122.01(17)
N4 C8 N2 109.99(16)
N4 C8 N1 127.82(17)
N2 C8 N1 122.18(16)
N3 C9 N4 117.62(16)
N3 C9 S1 119.54(14)
N4 C9 S1 122.82(14)
S1 C10 H10A 109.5
S1 C10 H10B 109.5
H10A C10 H10B 109.5
S1 C10 H10C 109.5
H10A C10 H10C 109.5
H10B C10 H10C 109.5

loop_
_geom_bond_atom_site_label_1
_geom_bond_atom_site_label_2
_geom_bond_distance
Cl1 C1 1.7288(19)
S1 O1 1.402(2)
S1 O2 1.402(2)
S1 C10 1.737(2)
S1 C9 1.7689(19)
N1 C1 1.293(3)
N1 C8 1.363(2)
N2 N3 1.357(2)
N2 C8 1.360(2)
N2 C7 1.383(2)
N3 C9 1.327(2)
N4 C8 1.324(2)
N4 C9 1.349(2)
C1 C2 1.443(3)
C2 C3 1.406(3)
C2 C7 1.408(2)
C3 C4 1.371(3)
C3 H3A 0.9300
C4 C5 1.391(3)
C4 H4 0.9300
C5 C6 1.380(3)
C5 H5 0.9300
C6 C7 1.389(3)
C6 H6 0.9300
C10 H10A 0.9600
C10 H10B 0.9600
C10 H10C 0.9600

loop_
_geom_torsion_atom_site_label_1
_geom_torsion_atom_site_label_2
_geom_torsion_atom_site_label_3
_geom_torsion_atom_site_label_4
_geom_torsion
C8 N2 N3 C9 -0.9(2)
C7 N2 N3 C9 179.96(17)
C8 N1 C1 C2 -0.6(3)
C8 N1 C1 Cl1 179.85(14)
N1 C1 C2 C3 -179.0(2)
Cl1 C1 C2 C3 0.5(3)
N1 C1 C2 C7 0.7(3)
Cl1 C1 C2 C7 -179.81(13)
C7 C2 C3 C4 0.0(3)
C1 C2 C3 C4 179.63(19)
C2 C3 C4 C5 -0.2(3)
C3 C4 C5 C6 0.4(3)
C4 C5 C6 C7 -0.3(3)
N3 N2 C7 C6 -1.7(3)
C8 N2 C7 C6 179.27(18)
N3 N2 C7 C2 178.86(16)
C8 N2 C7 C2 -0.1(3)
C5 C6 C7 N2 -179.21(19)
C5 C6 C7 C2 0.2(3)
C3 C2 C7 N2 179.43(17)
C1 C2 C7 N2 -0.2(2)
C3 C2 C7 C6 0.0(3)
C1 C2 C7 C6 -179.65(17)
C9 N4 C8 N2 -0.5(2)
C9 N4 C8 N1 179.41(19)
N3 N2 C8 N4 0.9(2)
C7 N2 C8 N4 -179.93(17)
N3 N2 C8 N1 -178.95(16)
C7 N2 C8 N1 0.2(3)
C1 N1 C8 N4 -179.7(2)
C1 N1 C8 N2 0.2(3)
N2 N3 C9 N4 0.7(2)
N2 N3 C9 S1 -177.85(13)
C8 N4 C9 N3 -0.2(2)
C8 N4 C9 S1 178.32(15)
O1 S1 C9 N3 122.07(19)
O2 S1 C9 N3 -3.5(2)
C10 S1 C9 N3 -122.44(19)
O1 S1 C9 N4 -56.4(2)
O2 S1 C9 N4 178.1(2)
C10 S1 C9 N4 59.1(2)

loop_
_cod_related_entry_id
_cod_related_entry_database
_cod_related_entry_code
1 ChemSpider 30657737
